data_2017982
loop_
_publ_author_name
'Vasyliev, Valentyn'
'Villora, Encarnacion G.'
'Nakamura, Masaru'
'Sato, Akira'
'Shimamura, Kiyoshi'

_publ_section_title
;
 Gadolinium ytterbium trifluoride, Gd~0.81~Yb~0.19~F~3~
;
_journal_coeditor_code KU3037
_journal_issue 2
_journal_name_full 'Acta Crystallographica Section C'
_journal_page_first i7
_journal_page_last i9
_journal_paper_doi 10.1107/S0108270110049851
_journal_volume 67
_journal_year 2011
_chemical_formula_iupac 'Gd0.81 Yb0.19 F3'
_chemical_formula_moiety 'Gd0.81 Yb0.19 F3'
_chemical_formula_sum 'F3 Gd0.81 Yb0.19'
_chemical_formula_weight 217.24
_chemical_name_systematic
;
Gadolinium ytterbium trifluoride
;
_space_group_IT_number 62
_symmetry_cell_setting orthorhombic
_symmetry_space_group_name_Hall '-P 2ac 2n'
_symmetry_space_group_name_H-M 'P n m a'
_atom_sites_solution_primary direct
_atom_sites_solution_secondary difmap
_audit_creation_method SHELXL97
_cell_angle_alpha 90.00
_cell_angle_beta 90.00
_cell_angle_gamma 90.00
_cell_formula_units_Z 4
_cell_length_a 6.5180(10)
_cell_length_b 6.9500(10)
_cell_length_c 4.3890(10)
_cell_measurement_reflns_used 866
_cell_measurement_temperature 293(2)
_cell_measurement_theta_max 40.30
_cell_measurement_theta_min 4.64
_cell_volume 198.82(6)
_computing_cell_refinement 'SAINT-Plus (Bruker, 2003)'
_computing_data_collection 'SMART (Bruker, 2002)'
_computing_data_reduction 'SAINT-Plus (Bruker, 2003)'
_computing_molecular_graphics 'DIAMOND (Brandenburg, 2000)'
_computing_publication_material 'SHELXL97 (Sheldrick, 2008)'
_computing_structure_refinement 'SHELXL97 (Sheldrick, 2008)'
_computing_structure_solution 'SHELXS97 (Sheldrick, 2008)'
_diffrn_ambient_temperature 293(2)
_diffrn_measured_fraction_theta_full 0.994
_diffrn_measured_fraction_theta_max 0.994
_diffrn_measurement_device_type 'Bruker SMART APEX CCD area-detector'
_diffrn_measurement_method \w
_diffrn_radiation_monochromator graphite
_diffrn_radiation_source 'fine-focus sealed tube'
_diffrn_radiation_type MoK\a
_diffrn_radiation_wavelength 0.71073
_diffrn_reflns_av_R_equivalents 0.0352
_diffrn_reflns_av_sigmaI/netI 0.0223
_diffrn_reflns_limit_h_max 11
_diffrn_reflns_limit_h_min -11
_diffrn_reflns_limit_k_max 12
_diffrn_reflns_limit_k_min -11
_diffrn_reflns_limit_l_max 7
_diffrn_reflns_limit_l_min -7
_diffrn_reflns_number 4098
_diffrn_reflns_theta_full 40.30
_diffrn_reflns_theta_max 40.30
_diffrn_reflns_theta_min 5.50
_diffrn_standards_decay_% -0.1
_exptl_absorpt_coefficient_mu 35.833
_exptl_absorpt_correction_T_max 0.08600
_exptl_absorpt_correction_T_min 0.02287
_exptl_absorpt_correction_type empirical
_exptl_absorpt_process_details '(SADABS; Sheldrick, 1996)'
_exptl_crystal_colour colourless
_exptl_crystal_density_diffrn 7.258
_exptl_crystal_density_method 'not measured'
_exptl_crystal_description plate
_exptl_crystal_F_000 368.560
_exptl_crystal_size_max 0.16
_exptl_crystal_size_mid 0.16
_exptl_crystal_size_min 0.1
_refine_diff_density_max 2.339
_refine_diff_density_min -1.694
_refine_ls_extinction_coef 0.058(2)
_refine_ls_extinction_expression Fc^*^=kFc[1+0.001xFc^2^\l^3^/sin(2\q)]^-1/4^
_refine_ls_extinction_method 'SHELXL97 (Sheldrick, 2008)'
_refine_ls_goodness_of_fit_ref 1.228
_refine_ls_matrix_type full
_refine_ls_number_parameters 23
_refine_ls_number_reflns 656
_refine_ls_number_restraints 0
_refine_ls_restrained_S_all 1.228
_refine_ls_R_factor_all 0.0204
_refine_ls_R_factor_gt 0.0197
_refine_ls_shift/su_max 0.000
_refine_ls_shift/su_mean 0.000
_refine_ls_structure_factor_coef Fsqd
_refine_ls_weighting_details 'calc w = 1/[\s^2^(Fo^2^)+(0.0235P)^2^+0.5681P] where P=(Fo^2^+2Fc^2^)/3'
_refine_ls_weighting_scheme calc
_refine_ls_wR_factor_gt 0.0515
_refine_ls_wR_factor_ref 0.0519
_reflns_number_gt 646
_reflns_number_total 656
_reflns_threshold_expression I>2\s(I)
_cod_data_source_file ku3037.cif
_cod_data_source_block I
_cod_database_code 2017982
_cod_database_fobs_code 2017982

loop_
_symmetry_equiv_pos_as_xyz
'x, y, z'
'-x+1/2, -y, z+1/2'
'-x, y+1/2, -z'
'x+1/2, -y+1/2, -z+1/2'
'-x, -y, -z'
'x-1/2, y, -z-1/2'
'x, -y-1/2, z'
'-x-1/2, y-1/2, z-1/2'

loop_
_atom_site_type_symbol
_atom_site_label
_atom_site_fract_x
_atom_site_fract_y
_atom_site_fract_z
_atom_site_U_iso_or_equiv
_atom_site_adp_type
_atom_site_calc_flag
_atom_site_refinement_flags
_atom_site_occupancy
_atom_site_disorder_assembly
_atom_site_disorder_group
F F1 0.1649(3) 0.0642(3) 0.1159(5) 0.0131(3) Uani d . 1 . .
F F2 0.0208(4) 0.2500 0.5841(6) 0.0142(4) Uani d S 1 . .
Gd Gd1 0.36752(2) 0.2500 0.43768(4) 0.00909(8) Uani d SP 0.81 . .
Yb Yb1 0.36752(2) 0.2500 0.43768(4) 0.00909(8) Uani d SP 0.19 . .

loop_
_atom_site_aniso_label
_atom_site_aniso_U_11
_atom_site_aniso_U_22
_atom_site_aniso_U_33
_atom_site_aniso_U_12
_atom_site_aniso_U_13
_atom_site_aniso_U_23
F1 0.0141(6) 0.0108(7) 0.0145(7) 0.0008(6) -0.0031(6) -0.0020(6)
F2 0.0135(10) 0.0151(12) 0.0140(11) 0.000 0.0016(7) 0.000
Gd1 0.00965(11) 0.00723(11) 0.01039(11) 0.000 -0.00085(4) 0.000
Yb1 0.00965(11) 0.00723(11) 0.01039(11) 0.000 -0.00085(4) 0.000

loop_
_atom_type_symbol
_atom_type_description
_atom_type_scat_dispersion_real
_atom_type_scat_dispersion_imag
_atom_type_scat_source
F F 0.0171 0.0103 'International Tables Vol C Tables 4.2.6.8 and 6.1.1.4'
Gd Gd -0.1653 3.9035 'International Tables Vol C Tables 4.2.6.8 and 6.1.1.4'
Yb Yb -0.3850 5.5486 'International Tables Vol C Tables 4.2.6.8 and 6.1.1.4'

loop_
_geom_angle_atom_site_label_1
_geom_angle_atom_site_label_2
_geom_angle_atom_site_label_3
_geom_angle_site_symmetry_1
_geom_angle_site_symmetry_3
_geom_angle
_geom_angle_publ_flag
Gd1 F1 Yb1 . 2_554 140.93(9) ?
Gd1 F1 Gd1 . 2_554 140.93(9) ?
Gd1 F1 Yb1 . 6_556 103.00(8) ?
Yb1 F1 Yb1 2_554 6_556 114.09(8) ?
Gd1 F1 Yb1 2_554 6_556 114.09(8) ?
Gd1 F1 Gd1 . 6_556 103.00(8) ?
Yb1 F1 Gd1 2_554 6_556 114.09(8) ?
Gd1 F1 Gd1 2_554 6_556 114.09(8) ?
Yb1 F2 Gd1 6_557 . 131.33(12) ?
Gd1 F2 Gd1 6_557 . 131.33(12) ?
Yb1 F2 Gd1 6_557 6_556 130.97(12) ?
Gd1 F2 Gd1 6_557 6_556 130.97(12) ?
Gd1 F2 Gd1 . 6_556 97.71(9) ?
Yb1 F2 Yb1 6_557 6_556 130.97(12) ?
Gd1 F2 Yb1 6_557 6_556 130.97(12) ?
Gd1 F2 Yb1 . 6_556 97.71(9) ?
F2 Gd1 F1 6_657 7_565 142.42(6) ?
F2 Gd1 F1 6_657 . 142.42(6) ?
F1 Gd1 F1 7_565 . 67.48(10) ?
F2 Gd1 F1 6_657 2 74.68(6) ?
F1 Gd1 F1 7_565 2 132.31(6) ?
F1 Gd1 F1 . 2 68.38(5) ?
F2 Gd1 F1 6_657 8_666 74.68(6) ?
F1 Gd1 F1 7_565 8_666 68.38(5) ?
F1 Gd1 F1 . 8_666 132.31(6) ?
F1 Gd1 F1 2 8_666 139.28(10) ?
F2 Gd1 F1 6_657 6_656 74.62(8) ?
F1 Gd1 F1 7_565 6_656 135.70(4) ?
F1 Gd1 F1 . 6_656 95.91(7) ?
F1 Gd1 F1 2 6_656 65.91(8) ?
F1 Gd1 F1 8_666 6_656 128.76(5) ?
F2 Gd1 F1 6_657 4 74.62(8) ?
F1 Gd1 F1 7_565 4 95.91(7) ?
F1 Gd1 F1 . 4 135.70(4) ?
F1 Gd1 F1 2 4 128.76(5) ?
F1 Gd1 F1 8_666 4 65.91(8) ?
F1 Gd1 F1 6_656 4 66.95(10) ?
F2 Gd1 F2 6_657 . 99.59(5) ?
F1 Gd1 F2 7_565 . 67.66(7) ?
F1 Gd1 F2 . . 67.65(7) ?
F1 Gd1 F2 2 . 79.68(5) ?
F1 Gd1 F2 8_666 . 79.68(5) ?
F1 Gd1 F2 6_656 . 145.48(5) ?
F1 Gd1 F2 4 . 145.48(5) ?
F2 Gd1 F2 6_657 6_656 130.97(12) ?
F1 Gd1 F2 7_565 6_656 70.76(7) ?
F1 Gd1 F2 . 6_656 70.76(7) ?
F1 Gd1 F2 2 6_656 110.13(5) ?
F1 Gd1 F2 8_666 6_656 110.13(5) ?
F1 Gd1 F2 6_656 6_656 64.96(7) ?
F1 Gd1 F2 4 6_656 64.96(7) ?
F2 Gd1 F2 . 6_656 129.45(9) ?
F2 Gd1 Yb1 6_657 6_556 142.27(7) ?
F1 Gd1 Yb1 7_565 6_556 38.66(5) ?
F1 Gd1 Yb1 . 6_556 38.66(5) ?
F1 Gd1 Yb1 2 6_556 94.04(5) ?
F1 Gd1 Yb1 8_666 6_556 94.04(5) ?
F1 Gd1 Yb1 6_656 6_556 133.92(5) ?
F1 Gd1 Yb1 4 6_556 133.93(5) ?
F2 Gd1 Yb1 . 6_556 42.68(6) ?
F2 Gd1 Yb1 6_656 6_556 86.76(6) ?
F2 Gd1 Gd1 6_657 6_556 142.27(7) ?
F1 Gd1 Gd1 7_565 6_556 38.66(5) ?
F1 Gd1 Gd1 . 6_556 38.66(5) ?
F1 Gd1 Gd1 2 6_556 94.04(5) ?
F1 Gd1 Gd1 8_666 6_556 94.04(5) ?
F1 Gd1 Gd1 6_656 6_556 133.92(5) ?
F1 Gd1 Gd1 4 6_556 133.93(5) ?
F2 Gd1 Gd1 . 6_556 42.68(6) ?
F2 Gd1 Gd1 6_656 6_556 86.76(6) ?
F2 Gd1 Yb1 6_657 6_656 91.36(7) ?
F1 Gd1 Yb1 7_565 6_656 103.47(5) ?
F1 Gd1 Yb1 . 6_656 103.47(5) ?
F1 Gd1 Yb1 2 6_656 103.45(5) ?
F1 Gd1 Yb1 8_666 6_656 103.45(5) ?
F1 Gd1 Yb1 6_656 6_656 38.34(5) ?
F1 Gd1 Yb1 4 6_656 38.34(5) ?
F2 Gd1 Yb1 . 6_656 169.05(7) ?
F2 Gd1 Yb1 6_656 6_656 39.61(6) ?
Yb1 Gd1 Yb1 6_556 6_656 126.372(10) ?
Gd1 Gd1 Yb1 6_556 6_656 126.372(10) ?

loop_
_geom_bond_atom_site_label_1
_geom_bond_atom_site_label_2
_geom_bond_site_symmetry_2
_geom_bond_distance
_geom_bond_publ_flag
F1 Gd1 . 2.325(2) y
F1 Gd1 2_554 2.329(2) y
F1 Gd1 6_556 2.341(2) y
F2 Gd1 6_557 2.325(3) y
F2 Gd1 . 2.349(3) y
F2 Gd1 6_556 2.498(3) y
Gd1 F2 6_657 2.325(3) y
Gd1 F1 7_565 2.325(2) y
Gd1 F1 2 2.329(2) y
Gd1 F1 4 2.341(2) y
Gd1 F2 6_656 2.498(3) y
